data_4329712
loop_
_publ_author_name
'Volodymyr Smetana'
'Gordon J. Miller'
'John D. Corbett'

_publ_section_title
;
 Three Alkali-Metal-Gold-Gallium Systems. Ternary Tunnel Structures and
 Some Problems with Poorly Ordered Cations
;
_journal_name_full 'Inorganic Chemistry'
_journal_page_first 7711
_journal_page_last 7721
_journal_paper_doi 10.1021/ic300740u
_journal_volume 51
_journal_year 2012
_chemical_formula_sum 'Au4 Cs1.08 Ga4'
_chemical_formula_weight 1210.95
_space_group_IT_number 140
_symmetry_cell_setting tetragonal
_symmetry_space_group_name_Hall '-I 4 2c'
_symmetry_space_group_name_H-M 'I 4/m c m'
_atom_sites_solution_primary direct
_atom_sites_solution_secondary difmap
_audit_creation_method SHELXL-97
_audit_update_record
;
2011-07-07 # Formatted by publCIF
;
_cell_angle_alpha 90.00
_cell_angle_beta 90.00
_cell_angle_gamma 90.00
_cell_formula_units_Z 2
_cell_length_a 9.0773(13)
_cell_length_b 9.0773(13)
_cell_length_c 4.8154(10)
_cell_measurement_reflns_used 1127
_cell_measurement_temperature 293(2)
_cell_measurement_theta_max 28.32
_cell_measurement_theta_min 3.17
_cell_volume 396.78(12)
_computing_structure_refinement 'SHELXL-97 (Sheldrick, 2008)'
_diffrn_ambient_temperature 293(2)
_diffrn_measured_fraction_theta_full 0.968
_diffrn_measured_fraction_theta_max 0.968
_diffrn_measurement_device_type 'Bruker CCD'
_diffrn_measurement_method 'w scan'
_diffrn_radiation_monochromator graphite
_diffrn_radiation_source 'fine-focus sealed tube'
_diffrn_radiation_type MoK\a
_diffrn_radiation_wavelength 0.71073
_diffrn_reflns_av_R_equivalents 0.0628
_diffrn_reflns_av_sigmaI/netI 0.0350
_diffrn_reflns_limit_h_max 11
_diffrn_reflns_limit_h_min -10
_diffrn_reflns_limit_k_max 11
_diffrn_reflns_limit_k_min -11
_diffrn_reflns_limit_l_max 3
_diffrn_reflns_limit_l_min -6
_diffrn_reflns_number 1127
_diffrn_reflns_theta_full 28.32
_diffrn_reflns_theta_max 28.32
_diffrn_reflns_theta_min 3.17
_exptl_absorpt_coefficient_mu 91.812
_exptl_absorpt_correction_T_max 0.002
_exptl_absorpt_correction_T_min 0
_exptl_absorpt_correction_type empirical
_exptl_crystal_colour silver
_exptl_crystal_density_diffrn 10.136
_exptl_crystal_description 'irregular fragment'
_exptl_crystal_F_000 999
_exptl_crystal_size_max 0.13
_exptl_crystal_size_mid 0.10
_exptl_crystal_size_min 0.07
_refine_diff_density_max 2.682
_refine_diff_density_min -2.388
_refine_diff_density_rms 0.592
_refine_ls_extinction_coef 0.0012(3)
_refine_ls_extinction_expression Fc^*^=kFc[1+0.001xFc^2^\l^3^/sin(2\q)]^-1/4^
_refine_ls_extinction_method SHELXL
_refine_ls_goodness_of_fit_ref 1.294
_refine_ls_matrix_type full
_refine_ls_number_parameters 13
_refine_ls_number_reflns 149
_refine_ls_number_restraints 0
_refine_ls_restrained_S_all 1.294
_refine_ls_R_factor_all 0.0359
_refine_ls_R_factor_gt 0.0354
_refine_ls_shift/su_max 0.000
_refine_ls_shift/su_mean 0.000
_refine_ls_structure_factor_coef Fsqd
_refine_ls_weighting_details 'calc w=1/[\s^2^(Fo^2^)+(0.0270P)^2^+51.3000P] where P=(Fo^2^+2Fc^2^)/3'
_refine_ls_weighting_scheme calc
_refine_ls_wR_factor_gt 0.0826
_refine_ls_wR_factor_ref 0.0828
_reflns_number_gt 146
_reflns_number_total 149
_reflns_threshold_expression >2\s(I)
_cod_data_source_file ic300740u_si_002_3.cif
_cod_data_source_block Cs1.1Au4Ga4
_cod_database_code 4329712

loop_
_symmetry_equiv_pos_as_xyz
'x, y, z'
'-x, -y, z'
'-y, x, z'
'y, -x, z'
'-x, y, -z+1/2'
'x, -y, -z+1/2'
'y, x, -z+1/2'
'-y, -x, -z+1/2'
'x+1/2, y+1/2, z+1/2'
'-x+1/2, -y+1/2, z+1/2'
'-y+1/2, x+1/2, z+1/2'
'y+1/2, -x+1/2, z+1/2'
'-x+1/2, y+1/2, -z+1'
'x+1/2, -y+1/2, -z+1'
'y+1/2, x+1/2, -z+1'
'-y+1/2, -x+1/2, -z+1'
'-x, -y, -z'
'x, y, -z'
'y, -x, -z'
'-y, x, -z'
'x, -y, z-1/2'
'-x, y, z-1/2'
'-y, -x, z-1/2'
'y, x, z-1/2'
'-x+1/2, -y+1/2, -z+1/2'
'x+1/2, y+1/2, -z+1/2'
'y+1/2, -x+1/2, -z+1/2'
'-y+1/2, x+1/2, -z+1/2'
'x+1/2, -y+1/2, z'
'-x+1/2, y+1/2, z'
'-y+1/2, -x+1/2, z'
'y+1/2, x+1/2, z'

loop_
_atom_site_label
_atom_site_type_symbol
_atom_site_fract_x
_atom_site_fract_y
_atom_site_fract_z
_atom_site_U_iso_or_equiv
_atom_site_adp_type
_atom_site_occupancy
_atom_site_symmetry_multiplicity
_atom_site_calc_flag
_atom_site_refinement_flags
Au1 Au 0.31714(8) 0.18286(8) 0.5000 0.0114(5) Uani 1 4 d S
Ga2 Ga 0.3892(2) 0.1108(2) 0.0000 0.0097(7) Uani 1 4 d S
Cs3 Cs 0.5000 0.5000 0.5000 0.143(8) Uani 0.542(16) 8 d SP

loop_
_atom_site_aniso_label
_atom_site_aniso_U_11
_atom_site_aniso_U_22
_atom_site_aniso_U_33
_atom_site_aniso_U_23
_atom_site_aniso_U_13
_atom_site_aniso_U_12
Au1 0.0127(6) 0.0127(6) 0.0090(6) 0.000 0.000 0.0057(3)
Ga2 0.0097(10) 0.0097(10) 0.0098(14) 0.000 0.000 0.0039(10)
Cs3 0.007(2) 0.007(2) 0.41(2) 0.000 0.000 0.000

loop_
_atom_type_symbol
_atom_type_description
_atom_type_scat_dispersion_real
_atom_type_scat_dispersion_imag
_atom_type_scat_source
Ga Ga 0.2307 1.6083 'International Tables Vol C Tables 4.2.6.8 and 6.1.1.4'
Cs Cs -0.3680 2.1192 'International Tables Vol C Tables 4.2.6.8 and 6.1.1.4'
Au Au -2.0133 8.8022 'International Tables Vol C Tables 4.2.6.8 and 6.1.1.4'

loop_
_geom_angle_atom_site_label_1
_geom_angle_atom_site_label_2
_geom_angle_atom_site_label_3
_geom_angle
_geom_angle_site_symmetry_1
_geom_angle_site_symmetry_3
Ga2 Au1 Ga2 137.95(13) 1_556 .
Ga2 Au1 Ga2 111.03(6) 1_556 25
Ga2 Au1 Ga2 111.03(6) . 25
Ga2 Au1 Ga2 72.13(6) 1_556 27
Ga2 Au1 Ga2 72.13(6) . 27
Ga2 Au1 Ga2 148.80(5) 25 27
Ga2 Au1 Ga2 72.13(6) 1_556 11_545
Ga2 Au1 Ga2 72.13(6) . 11_545
Ga2 Au1 Ga2 148.80(5) 25 11_545
Ga2 Au1 Ga2 62.41(11) 27 11_545
Ga2 Au1 Au1 56.63(6) 1_556 25_556
Ga2 Au1 Au1 165.43(8) . 25_556
Ga2 Au1 Au1 54.40(3) 25 25_556
Ga2 Au1 Au1 119.86(3) 27 25_556
Ga2 Au1 Au1 119.86(3) 11_545 25_556
Ga2 Au1 Au1 165.43(8) 1_556 25
Ga2 Au1 Au1 56.63(6) . 25
Ga2 Au1 Au1 54.40(3) 25 25
Ga2 Au1 Au1 119.86(3) 27 25
Ga2 Au1 Au1 119.86(3) 11_545 25
Au1 Au1 Au1 108.80(6) 25_556 25
Ga2 Au1 Cs3 95.340(15) 1_556 .
Ga2 Au1 Cs3 95.340(15) . .
Ga2 Au1 Cs3 74.968(17) 25 .
Ga2 Au1 Cs3 73.83(5) 27 .
Ga2 Au1 Cs3 136.24(6) 11_545 .
Au1 Au1 Cs3 81.316(16) 25_556 .
Au1 Au1 Cs3 81.316(16) 25 .
Ga2 Au1 Cs3 95.340(15) 1_556 13_545
Ga2 Au1 Cs3 95.340(15) . 13_545
Ga2 Au1 Cs3 74.968(17) 25 13_545
Ga2 Au1 Cs3 136.24(6) 27 13_545
Ga2 Au1 Cs3 73.83(5) 11_545 13_545
Au1 Au1 Cs3 81.316(16) 25_556 13_545
Au1 Au1 Cs3 81.316(16) 25 13_545
Cs3 Au1 Cs3 149.94(3) . 13_545
Ga2 Au1 Cs3 61.82(3) 1_556 5_656
Ga2 Au1 Cs3 128.537(8) . 5_656
Ga2 Au1 Cs3 77.876(14) 25 5_656
Ga2 Au1 Cs3 76.96(4) 27 5_656
Ga2 Au1 Cs3 125.79(4) 11_545 5_656
Au1 Au1 Cs3 53.178(6) 25_556 5_656
Au1 Au1 Cs3 110.78(3) 25 5_656
Cs3 Au1 Cs3 35.925(7) . 5_656
Cs3 Au1 Cs3 134.494(18) 13_545 5_656
Ga2 Au1 Cs3 128.537(8) 1_556 9_444
Ga2 Au1 Cs3 61.82(3) . 9_444
Ga2 Au1 Cs3 77.876(14) 25 9_444
Ga2 Au1 Cs3 125.79(4) 27 9_444
Ga2 Au1 Cs3 76.96(4) 11_545 9_444
Au1 Au1 Cs3 110.78(3) 25_556 9_444
Au1 Au1 Cs3 53.178(6) 25 9_444
Cs3 Au1 Cs3 134.494(18) . 9_444
Cs3 Au1 Cs3 35.925(7) 13_545 9_444
Cs3 Au1 Cs3 155.75(3) 5_656 9_444
Ga2 Au1 Cs3 128.537(8) 1_556 5_655
Ga2 Au1 Cs3 61.82(3) . 5_655
Ga2 Au1 Cs3 77.876(14) 25 5_655
Ga2 Au1 Cs3 76.96(4) 27 5_655
Ga2 Au1 Cs3 125.79(4) 11_545 5_655
Au1 Au1 Cs3 110.78(3) 25_556 5_655
Au1 Au1 Cs3 53.178(6) 25 5_655
Cs3 Au1 Cs3 35.925(7) . 5_655
Cs3 Au1 Cs3 134.494(18) 13_545 5_655
Cs3 Au1 Cs3 71.850(14) 5_656 5_655
Cs3 Au1 Cs3 102.901(14) 9_444 5_655
Au1 Ga2 Au1 137.95(13) . 1_554
Au1 Ga2 Au1 68.97(6) . 25
Au1 Ga2 Au1 68.97(6) 1_554 25
Au1 Ga2 Au1 100.713(15) . 27
Au1 Ga2 Au1 100.713(15) 1_554 27
Au1 Ga2 Au1 121.20(5) 25 27
Au1 Ga2 Au1 100.713(15) . 11_544
Au1 Ga2 Au1 100.713(15) 1_554 11_544
Au1 Ga2 Au1 121.20(5) 25 11_544
Au1 Ga2 Au1 117.59(11) 27 11_544
Au1 Ga2 Ga2 111.03(6) . 17_655
Au1 Ga2 Ga2 111.03(6) 1_554 17_655
Au1 Ga2 Ga2 180.00(6) 25 17_655
Au1 Ga2 Ga2 58.80(5) 27 17_655
Au1 Ga2 Ga2 58.80(5) 11_544 17_655
Au1 Ga2 Cs3 79.95(4) . 5_655
Au1 Ga2 Cs3 79.95(4) 1_554 5_655
Au1 Ga2 Cs3 60.88(4) 25 5_655
Au1 Ga2 Cs3 60.320(17) 27 5_655
Au1 Ga2 Cs3 177.91(9) 11_544 5_655
Ga2 Ga2 Cs3 119.12(4) 17_655 5_655
Au1 Ga2 Cs3 79.95(4) . 9_444
Au1 Ga2 Cs3 79.95(4) 1_554 9_444
Au1 Ga2 Cs3 60.88(4) 25 9_444
Au1 Ga2 Cs3 177.91(9) 27 9_444
Au1 Ga2 Cs3 60.320(17) 11_544 9_444
Ga2 Ga2 Cs3 119.12(4) 17_655 9_444
Cs3 Ga2 Cs3 121.77(8) 5_655 9_444
Au1 Ga2 Cs3 48.88(2) . .
Au1 Ga2 Cs3 111.45(6) 1_554 .
Au1 Ga2 Cs3 65.99(3) 25 .
Au1 Ga2 Cs3 65.535(16) 27 .
Au1 Ga2 Cs3 146.700(17) 11_544 .
Ga2 Ga2 Cs3 114.01(3) 17_655 .
Cs3 Ga2 Cs3 33.242(12) 5_655 .
Cs3 Ga2 Cs3 116.13(6) 9_444 .
Au1 Ga2 Cs3 111.45(6) . 13_544
Au1 Ga2 Cs3 48.88(2) 1_554 13_544
Au1 Ga2 Cs3 65.99(3) 25 13_544
Au1 Ga2 Cs3 146.700(17) 27 13_544
Au1 Ga2 Cs3 65.535(16) 11_544 13_544
Ga2 Ga2 Cs3 114.01(3) 17_655 13_544
Cs3 Ga2 Cs3 116.13(6) 5_655 13_544
Cs3 Ga2 Cs3 33.242(12) 9_444 13_544
Cs3 Ga2 Cs3 131.97(7) . 13_544
Au1 Ga2 Cs3 111.45(6) . 1_554
Au1 Ga2 Cs3 48.88(2) 1_554 1_554
Au1 Ga2 Cs3 65.99(3) 25 1_554
Au1 Ga2 Cs3 65.535(16) 27 1_554
Au1 Ga2 Cs3 146.700(17) 11_544 1_554
Ga2 Ga2 Cs3 114.01(3) 17_655 1_554
Cs3 Ga2 Cs3 33.242(12) 5_655 1_554
Cs3 Ga2 Cs3 116.13(6) 9_444 1_554
Cs3 Ga2 Cs3 66.48(2) . 1_554
Cs3 Ga2 Cs3 93.89(3) 13_544 1_554
Au1 Ga2 Cs3 48.88(2) . 13_545
Au1 Ga2 Cs3 111.45(6) 1_554 13_545
Au1 Ga2 Cs3 65.99(3) 25 13_545
Au1 Ga2 Cs3 146.700(17) 27 13_545
Au1 Ga2 Cs3 65.535(16) 11_544 13_545
Ga2 Ga2 Cs3 114.01(3) 17_655 13_545
Cs3 Ga2 Cs3 116.13(6) 5_655 13_545
Cs3 Ga2 Cs3 33.242(12) 9_444 13_545
Cs3 Ga2 Cs3 93.89(3) . 13_545
Cs3 Ga2 Cs3 66.48(2) 13_544 13_545
Cs3 Ga2 Cs3 131.97(7) 1_554 13_545
Cs3 Cs3 Cs3 180.0 5_656 5_655
Cs3 Cs3 Au1 90.0 5_656 17_666
Cs3 Cs3 Au1 90.0 5_655 17_666
Cs3 Cs3 Au1 90.0 5_656 .
Cs3 Cs3 Au1 90.0 5_655 .
Au1 Cs3 Au1 180.0 17_666 .
Cs3 Cs3 Au1 90.0 5_656 19_566
Cs3 Cs3 Au1 90.0 5_655 19_566
Au1 Cs3 Au1 90.0 17_666 19_566
Au1 Cs3 Au1 90.0 . 19_566
Cs3 Cs3 Au1 90.0 5_656 3_655
Cs3 Cs3 Au1 90.0 5_655 3_655
Au1 Cs3 Au1 90.0 17_666 3_655
Au1 Cs3 Au1 90.0 . 3_655
Au1 Cs3 Au1 180.0 19_566 3_655
Cs3 Cs3 Ga2 90.0 5_656 9
Cs3 Cs3 Ga2 90.0 5_655 9
Au1 Cs3 Ga2 44.15(4) 17_666 9
Au1 Cs3 Ga2 135.85(4) . 9
Au1 Cs3 Ga2 134.15(4) 19_566 9
Au1 Cs3 Ga2 45.85(4) 3_655 9
Cs3 Cs3 Ga2 90.0 5_656 25
Cs3 Cs3 Ga2 90.0 5_655 25
Au1 Cs3 Ga2 135.85(4) 17_666 25
Au1 Cs3 Ga2 44.15(4) . 25
Au1 Cs3 Ga2 45.85(4) 19_566 25
Au1 Cs3 Ga2 134.15(4) 3_655 25
Ga2 Cs3 Ga2 180.0 9 25
Cs3 Cs3 Ga2 90.0 5_656 27
Cs3 Cs3 Ga2 90.0 5_655 27
Au1 Cs3 Ga2 134.15(4) 17_666 27
Au1 Cs3 Ga2 45.85(4) . 27
Au1 Cs3 Ga2 135.85(4) 19_566 27
Au1 Cs3 Ga2 44.15(4) 3_655 27
Ga2 Cs3 Ga2 90.0 9 27
Ga2 Cs3 Ga2 90.0 25 27
Cs3 Cs3 Ga2 90.0 5_656 11
Cs3 Cs3 Ga2 90.0 5_655 11
Au1 Cs3 Ga2 45.85(4) 17_666 11
Au1 Cs3 Ga2 134.15(4) . 11
Au1 Cs3 Ga2 44.15(4) 19_566 11
Au1 Cs3 Ga2 135.85(4) 3_655 11
Ga2 Cs3 Ga2 90.0 9 11
Ga2 Cs3 Ga2 90.0 25 11
Ga2 Cs3 Ga2 180.0 27 11
Cs3 Cs3 Au1 54.075(7) 5_656 9
Cs3 Cs3 Au1 125.925(7) 5_655 9
Au1 Cs3 Au1 45.506(18) 17_666 9
Au1 Cs3 Au1 134.494(18) . 9
Au1 Cs3 Au1 113.93(3) 19_566 9
Au1 Cs3 Au1 66.07(3) 3_655 9
Ga2 Cs3 Au1 38.238(16) 9 9
Ga2 Cs3 Au1 141.762(16) 25 9
Ga2 Cs3 Au1 101.36(3) 27 9
Ga2 Cs3 Au1 78.64(3) 11 9
Cs3 Cs3 Au1 125.925(7) 5_656 25
Cs3 Cs3 Au1 54.075(7) 5_655 25
Au1 Cs3 Au1 134.494(18) 17_666 25
Au1 Cs3 Au1 45.506(18) . 25
Au1 Cs3 Au1 66.07(3) 19_566 25
Au1 Cs3 Au1 113.93(3) 3_655 25
Ga2 Cs3 Au1 141.762(16) 9 25
Ga2 Cs3 Au1 38.238(16) 25 25
Ga2 Cs3 Au1 78.64(3) 27 25
Ga2 Cs3 Au1 101.36(3) 11 25
Au1 Cs3 Au1 180.0 9 25

loop_
_geom_bond_atom_site_label_1
_geom_bond_atom_site_label_2
_geom_bond_distance
_geom_bond_site_symmetry_2
Au1 Ga2 2.5795(12) 1_556
Au1 Ga2 2.5795(12) .
Au1 Ga2 2.649(3) 25
Au1 Ga2 2.7445(17) 27
Au1 Ga2 2.7445(17) 11_545
Au1 Au1 2.9611(12) 25_556
Au1 Au1 2.9611(12) 25
Au1 Cs3 3.3230(5) .
Au1 Cs3 3.3230(5) 13_545
Au1 Cs3 4.1036(5) 5_656
Au1 Cs3 4.1036(5) 9_444
Au1 Cs3 4.1036(5) 5_655
Ga2 Au1 2.5795(12) 1_554
Ga2 Au1 2.649(3) 25
Ga2 Au1 2.7445(17) 27
Ga2 Au1 2.7445(17) 11_544
Ga2 Ga2 2.844(6) 17_655
Ga2 Cs3 3.6735(15) 5_655
Ga2 Cs3 3.6735(15) 9_444
Ga2 Cs3 4.3922(13) .
Ga2 Cs3 4.3922(13) 13_544
Ga2 Cs3 4.3922(13) 1_554
Ga2 Cs3 4.3922(13) 13_545
Cs3 Cs3 2.4077(5) 5_656
Cs3 Cs3 2.4077(5) 5_655
Cs3 Au1 3.3230(5) 17_666
Cs3 Au1 3.3230(5) 19_566
Cs3 Au1 3.3230(5) 3_655
Cs3 Ga2 3.6735(15) 9
Cs3 Ga2 3.6735(15) 25
Cs3 Ga2 3.6735(15) 27
Cs3 Ga2 3.6735(15) 11
Cs3 Au1 4.1036(5) 9
Cs3 Au1 4.1036(5) 25
